data_7720530
loop_
_publ_author_name
'Pokharel, Uttam R.'
'Fronczek, Frank R.'
'Maverick, Andrew W.'

_publ_section_title
;
 Discrete and polymeric supramolecular complexes assembled from
 Cu<sup>2+</sup> and isomeric xylylenebis(pyridyltriazoles).
;
_journal_issue 3
_journal_name_full 'Dalton transactions (Cambridge, England : 2003)'
_journal_page_first 1259
_journal_page_last 1273
_journal_paper_doi 10.1039/d5dt02551f
_journal_volume 55
_journal_year 2026
_chemical_formula_moiety 'C44 H40 Cu2 N16 O2, 4(P F6), 2 (H2 O), 4(C3 H6 O)'
_chemical_formula_sum 'C56 H68 Cu2 F24 N16 O8 P4'
_chemical_formula_weight 1800.22
_space_group_IT_number 2
_space_group_name_Hall '-P 1'
_space_group_name_H-M_alt 'P -1'
_symmetry_cell_setting triclinic
_symmetry_space_group_name_Hall '-P 1'
_symmetry_space_group_name_H-M 'P -1'
_atom_sites_solution_hydrogens geom
_atom_sites_solution_primary direct
_atom_sites_solution_secondary difmap
_audit_creation_method SHELXL-97
_audit_update_record
;
2024-02-18 deposited with the CCDC.	2025-12-17 downloaded from the CCDC.
;
_cell_angle_alpha 74.326(15)
_cell_angle_beta 76.798(14)
_cell_angle_gamma 87.660(14)
_cell_formula_units_Z 1
_cell_length_a 8.791(2)
_cell_length_b 12.004(3)
_cell_length_c 17.853(4)
_cell_measurement_reflns_used 7802
_cell_measurement_temperature 90.0(5)
_cell_measurement_theta_max 67.04
_cell_measurement_theta_min 5.17
_cell_volume 1765.5(7)
_computing_cell_refinement 'Bruker SAINT'
_computing_data_collection 'Bruker APEX2'
_computing_data_reduction 'Bruker SAINT'
_computing_molecular_graphics 'ORTEP-3 for Windows (Farrugia, 1997)'
_computing_publication_material 'SHELXL-97 (Sheldrick, 2008)'
_computing_structure_refinement 'SHELXL-97 (Sheldrick, 2008)'
_computing_structure_solution 'SHELXS-97 (Sheldrick, 2008)'
_diffrn_ambient_temperature 90.0(5)
_diffrn_measured_fraction_theta_full 0.959
_diffrn_measured_fraction_theta_max 0.921
_diffrn_measurement_device_type 'Bruker Kappa APEX-II DUO'
_diffrn_measurement_method '\f and \w scans'
_diffrn_radiation_monochromator 'QUAZAR multilayer optics'
_diffrn_radiation_source 'I\mS microfocus'
_diffrn_radiation_type CuK\a
_diffrn_radiation_wavelength 1.54184
_diffrn_reflns_av_R_equivalents 0.0279
_diffrn_reflns_av_sigmaI/netI 0.0389
_diffrn_reflns_limit_h_max 5
_diffrn_reflns_limit_h_min -10
_diffrn_reflns_limit_k_max 14
_diffrn_reflns_limit_k_min -14
_diffrn_reflns_limit_l_max 21
_diffrn_reflns_limit_l_min -21
_diffrn_reflns_number 11934
_diffrn_reflns_theta_full 65.0
_diffrn_reflns_theta_max 67.43
_diffrn_reflns_theta_min 5.17
_exptl_absorpt_coefficient_mu 2.758
_exptl_absorpt_correction_T_max 0.8304
_exptl_absorpt_correction_T_min 0.6085
_exptl_absorpt_correction_type multi-scan
_exptl_absorpt_process_details 'SADABS (Sheldrick, 2004)'
_exptl_crystal_colour 'light blue'
_exptl_crystal_density_diffrn 1.693
_exptl_crystal_density_method 'not measured'
_exptl_crystal_description needle
_exptl_crystal_F_000 914
_exptl_crystal_size_max 0.20
_exptl_crystal_size_mid 0.09
_exptl_crystal_size_min 0.07
_refine_diff_density_max 0.586
_refine_diff_density_min -0.474
_refine_diff_density_rms 0.080
_refine_ls_extinction_method none
_refine_ls_goodness_of_fit_ref 1.052
_refine_ls_hydrogen_treatment mixed
_refine_ls_matrix_type full
_refine_ls_number_parameters 512
_refine_ls_number_reflns 5857
_refine_ls_number_restraints 4
_refine_ls_restrained_S_all 1.052
_refine_ls_R_factor_all 0.0427
_refine_ls_R_factor_gt 0.0379
_refine_ls_shift/su_max 0.001
_refine_ls_shift/su_mean 0.000
_refine_ls_structure_factor_coef Fsqd
_refine_ls_weighting_details 'calc w=1/[\s^2^(Fo^2^)+(0.0625P)^2^+1.0786P] where P=(Fo^2^+2Fc^2^)/3'
_refine_ls_weighting_scheme calc
_refine_ls_wR_factor_gt 0.0997
_refine_ls_wR_factor_ref 0.1037
_reflns_number_gt 5240
_reflns_number_total 5857
_reflns_threshold_expression I>2\s(I)
_cod_data_source_file d5dt02551f1.cif
_cod_data_source_block Compound4
_cod_depositor_comments
;
The following automatic conversions were performed:

data item '_symmetry_cell_setting' value 'Triclinic' was changed to
'triclinic' in accordance with the
/home/data/users/saulius/crontab/automatic-downloads/current/RSC/lib/dictionaries/cif_core.dic
dictionary named 'cif_core.dic' version 2.4.2 last updated on
2011-04-26.

Automatic conversion script
Id: cif_fix_values 8170 2020-07-09 18:12:32Z antanas 
;
_cod_original_sg_symbol_H-M 'P -1   '
_cod_database_code 7720530

loop_
_symmetry_equiv_pos_as_xyz
'x, y, z'
'-x, -y, -z'

loop_
_atom_site_label
_atom_site_type_symbol
_atom_site_fract_x
_atom_site_fract_y
_atom_site_fract_z
_atom_site_U_iso_or_equiv
_atom_site_adp_type
_atom_site_occupancy
_atom_site_symmetry_multiplicity
_atom_site_calc_flag
_atom_site_refinement_flags
_atom_site_disorder_assembly
_atom_site_disorder_group
Cu1 Cu 0.19597(4) 0.42273(3) 0.454898(17) 0.01592(11) Uani 1 1 d . . .
O1 O 0.37182(19) 0.28817(14) 0.45984(10) 0.0215(3) Uani 1 1 d D . .
H1W H 0.394(3) 0.273(3) 0.4158(13) 0.032 Uiso 1 1 d D . .
H2W H 0.352(3) 0.2233(18) 0.4903(16) 0.032 Uiso 1 1 d D . .
N1 N 0.2078(2) 0.45840(15) 0.55976(10) 0.0163(4) Uani 1 1 d . . .
N2 N 0.0212(2) 0.31944(16) 0.52904(11) 0.0182(4) Uani 1 1 d . . .
N3 N -0.0774(2) 0.24528(16) 0.52216(11) 0.0192(4) Uani 1 1 d . . .
N4 N -0.1476(2) 0.18980(16) 0.59675(10) 0.0170(4) Uani 1 1 d . . .
N5 N 0.1590(2) 0.40492(15) 0.34955(10) 0.0165(4) Uani 1 1 d . . .
N6 N 0.3305(2) 0.55496(15) 0.37875(11) 0.0169(4) Uani 1 1 d . . .
N7 N 0.4127(2) 0.64012(16) 0.38487(11) 0.0179(4) Uani 1 1 d . . .
N8 N 0.4688(2) 0.70308(15) 0.31027(11) 0.0175(4) Uani 1 1 d . . .
C1 C 0.2991(3) 0.53691(19) 0.56982(13) 0.0189(4) Uani 1 1 d . . .
H1A H 0.3644 0.5865 0.5241 0.023 Uiso 1 1 calc R . .
C2 C 0.3021(3) 0.54862(19) 0.64502(14) 0.0200(5) Uani 1 1 d . . .
H2 H 0.3660 0.6067 0.6503 0.024 Uiso 1 1 calc R . .
C3 C 0.2106(3) 0.47440(19) 0.71179(13) 0.0193(5) Uani 1 1 d . . .
H3 H 0.2130 0.4795 0.7637 0.023 Uiso 1 1 calc R . .
C4 C 0.1152(3) 0.39232(18) 0.70228(13) 0.0184(4) Uani 1 1 d . . .
H4 H 0.0516 0.3402 0.7474 0.022 Uiso 1 1 calc R . .
C5 C 0.1149(3) 0.38803(18) 0.62549(13) 0.0171(4) Uani 1 1 d . . .
C6 C 0.0140(3) 0.31097(18) 0.60705(12) 0.0164(4) Uani 1 1 d . . .
C7 C -0.0960(3) 0.22641(18) 0.65145(13) 0.0170(4) Uani 1 1 d . . .
H7 H -0.1282 0.1999 0.7080 0.020 Uiso 1 1 calc R . .
C8 C -0.2687(3) 0.09888(19) 0.60953(13) 0.0200(5) Uani 1 1 d . . .
H8A H -0.2222 0.0383 0.5837 0.024 Uiso 1 1 calc R . .
H8B H -0.3550 0.1337 0.5844 0.024 Uiso 1 1 calc R . .
C9 C -0.3325(3) 0.04498(18) 0.69721(13) 0.0189(5) Uani 1 1 d . . .
C10 C -0.2546(3) -0.0485(2) 0.73580(14) 0.0228(5) Uani 1 1 d . . .
H10 H -0.1643 -0.0763 0.7062 0.027 Uiso 1 1 calc R . .
C11 C -0.3062(3) -0.10158(19) 0.81644(14) 0.0231(5) Uani 1 1 d . . .
H11 H -0.2519 -0.1655 0.8418 0.028 Uiso 1 1 calc R . .
C12 C -0.4368(3) -0.0616(2) 0.85998(14) 0.0241(5) Uani 1 1 d . . .
H12 H -0.4722 -0.0975 0.9154 0.029 Uiso 1 1 calc R . .
C13 C -0.5164(3) 0.03133(19) 0.82259(14) 0.0219(5) Uani 1 1 d . . .
H13 H -0.6067 0.0582 0.8527 0.026 Uiso 1 1 calc R . .
C14 C -0.4658(3) 0.08548(19) 0.74175(13) 0.0187(4) Uani 1 1 d . . .
C15 C 0.5557(3) 0.81272(18) 0.29564(13) 0.0196(5) Uani 1 1 d . . .
H15A H 0.6592 0.8110 0.2597 0.023 Uiso 1 1 calc R . .
H15B H 0.5726 0.8213 0.3468 0.023 Uiso 1 1 calc R . .
C16 C 0.4244(2) 0.66001(18) 0.25613(13) 0.0171(4) Uani 1 1 d . . .
H16 H 0.4498 0.6894 0.1997 0.021 Uiso 1 1 calc R . .
C17 C 0.3343(3) 0.56433(19) 0.30088(12) 0.0169(4) Uani 1 1 d . . .
C18 C 0.2422(3) 0.48030(18) 0.28328(13) 0.0172(4) Uani 1 1 d . . .
C19 C 0.2377(3) 0.47794(19) 0.20688(13) 0.0202(5) Uani 1 1 d . . .
H19 H 0.2973 0.5323 0.1617 0.024 Uiso 1 1 calc R . .
C20 C 0.1446(3) 0.3948(2) 0.19761(13) 0.0215(5) Uani 1 1 d . . .
H20 H 0.1388 0.3912 0.1458 0.026 Uiso 1 1 calc R . .
C21 C 0.0601(3) 0.3170(2) 0.26495(14) 0.0209(5) Uani 1 1 d . . .
H21 H -0.0045 0.2591 0.2598 0.025 Uiso 1 1 calc R . .
C22 C 0.0701(3) 0.32382(19) 0.33989(13) 0.0184(4) Uani 1 1 d . . .
H22 H 0.0123 0.2696 0.3858 0.022 Uiso 1 1 calc R . .
P1 P 0.76392(7) 0.02351(5) 0.39377(3) 0.02071(15) Uani 1 1 d . . .
F1 F 0.59583(17) 0.02257(12) 0.37297(9) 0.0311(3) Uani 1 1 d . . .
F2 F 0.79083(18) -0.10431(14) 0.38094(11) 0.0384(4) Uani 1 1 d . . .
F3 F 0.93121(18) 0.02243(15) 0.41427(10) 0.0388(4) Uani 1 1 d . . .
F4 F 0.73460(19) 0.14825(13) 0.40773(10) 0.0385(4) Uani 1 1 d . . .
F5 F 0.6879(2) -0.03499(14) 0.48555(9) 0.0386(4) Uani 1 1 d . . .
F6 F 0.8401(2) 0.07798(17) 0.30179(10) 0.0513(5) Uani 1 1 d . . .
P2 P 0.78265(7) 0.70172(5) 0.05908(3) 0.02212(15) Uani 1 1 d . . .
F7 F 0.76721(18) 0.74039(12) 0.14012(8) 0.0315(3) Uani 1 1 d . . .
F8 F 0.6405(2) 0.78418(14) 0.04025(11) 0.0432(4) Uani 1 1 d . . .
F9 F 0.7959(2) 0.66441(15) -0.02112(9) 0.0462(4) Uani 1 1 d . . .
F10 F 0.92223(19) 0.62001(14) 0.08043(11) 0.0426(4) Uani 1 1 d . . .
F11 F 0.66003(18) 0.59716(12) 0.10694(8) 0.0318(3) Uani 1 1 d . . .
F12 F 0.9043(2) 0.80681(13) 0.01226(9) 0.0384(4) Uani 1 1 d . . .
O2 O 0.4750(2) 0.25129(16) 0.31301(11) 0.0319(4) Uani 1 1 d D . .
H3W H 0.512(4) 0.1846(19) 0.320(2) 0.048 Uiso 1 1 d D . .
H4W H 0.487(4) 0.274(3) 0.2622(11) 0.048 Uiso 1 1 d D . .
O3 O 0.5176(2) 0.33494(15) 0.14634(11) 0.0309(4) Uani 1 1 d . . .
C23 C 0.6446(3) 0.3445(2) 0.09969(15) 0.0265(5) Uani 1 1 d . . .
C24 C 0.7934(3) 0.3216(3) 0.12725(18) 0.0405(7) Uani 1 1 d . . .
H24A H 0.7710 0.3042 0.1856 0.061 Uiso 1 1 calc R . .
H24B H 0.8628 0.3900 0.1038 0.061 Uiso 1 1 calc R . .
H24C H 0.8444 0.2554 0.1104 0.061 Uiso 1 1 calc R . .
C25 C 0.6571(3) 0.3827(2) 0.01119(15) 0.0326(6) Uani 1 1 d . . .
H25A H 0.5586 0.3649 -0.0004 0.049 Uiso 1 1 calc R . .
H25B H 0.7423 0.3419 -0.0155 0.049 Uiso 1 1 calc R . .
H25C H 0.6787 0.4663 -0.0083 0.049 Uiso 1 1 calc R . .
O4 O 0.1766(2) 0.79291(15) 0.16828(10) 0.0289(4) Uani 1 1 d . . .
C26 C 0.1436(3) 0.8774(2) 0.11945(13) 0.0229(5) Uani 1 1 d . . .
C27 C 0.0043(3) 0.9486(2) 0.14046(15) 0.0294(5) Uani 1 1 d . . .
H27A H -0.0757 0.9371 0.1128 0.044 Uiso 1 1 calc R . .
H27B H 0.0359 1.0306 0.1240 0.044 Uiso 1 1 calc R . .
H27C H -0.0382 0.9247 0.1983 0.044 Uiso 1 1 calc R . .
C28 C 0.2392(3) 0.9129(2) 0.03575(14) 0.0308(6) Uani 1 1 d . . .
H28A H 0.3343 0.8672 0.0317 0.046 Uiso 1 1 calc R . .
H28B H 0.2677 0.9952 0.0214 0.046 Uiso 1 1 calc R . .
H28C H 0.1784 0.8993 -0.0007 0.046 Uiso 1 1 calc R . .

loop_
_atom_site_aniso_label
_atom_site_aniso_U_11
_atom_site_aniso_U_22
_atom_site_aniso_U_33
_atom_site_aniso_U_23
_atom_site_aniso_U_13
_atom_site_aniso_U_12
Cu1 0.01848(19) 0.01697(18) 0.01175(17) -0.00246(12) -0.00335(12) -0.00310(13)
O1 0.0239(9) 0.0185(8) 0.0203(8) -0.0027(6) -0.0044(7) 0.0004(6)
N1 0.0169(9) 0.0171(9) 0.0135(8) -0.0023(7) -0.0029(7) 0.0012(7)
N2 0.0183(9) 0.0204(9) 0.0155(9) -0.0043(7) -0.0031(7) -0.0029(7)
N3 0.0205(10) 0.0215(9) 0.0148(9) -0.0037(7) -0.0033(7) -0.0039(7)
N4 0.0174(9) 0.0183(9) 0.0140(9) -0.0033(7) -0.0013(7) -0.0032(7)
N5 0.0169(9) 0.0171(9) 0.0150(9) -0.0035(7) -0.0036(7) 0.0016(7)
N6 0.0172(9) 0.0174(9) 0.0159(9) -0.0037(7) -0.0040(7) -0.0010(7)
N7 0.0206(10) 0.0171(9) 0.0149(9) -0.0020(7) -0.0042(7) -0.0012(7)
N8 0.0190(9) 0.0164(9) 0.0155(9) -0.0015(7) -0.0038(7) -0.0008(7)
C1 0.0190(11) 0.0184(10) 0.0177(10) -0.0031(8) -0.0031(8) -0.0014(8)
C2 0.0194(11) 0.0208(11) 0.0218(11) -0.0062(9) -0.0077(9) 0.0003(9)
C3 0.0218(11) 0.0208(11) 0.0165(10) -0.0054(8) -0.0069(9) 0.0024(9)
C4 0.0208(11) 0.0174(10) 0.0154(10) -0.0021(8) -0.0037(8) 0.0012(9)
C5 0.0165(11) 0.0170(10) 0.0169(10) -0.0031(8) -0.0042(8) 0.0030(8)
C6 0.0168(11) 0.0177(10) 0.0137(10) -0.0033(8) -0.0031(8) 0.0027(8)
C7 0.0182(11) 0.0176(10) 0.0146(10) -0.0033(8) -0.0035(8) -0.0001(8)
C8 0.0204(11) 0.0209(11) 0.0197(11) -0.0069(9) -0.0034(9) -0.0061(9)
C9 0.0201(11) 0.0180(10) 0.0189(11) -0.0050(8) -0.0035(9) -0.0074(9)
C10 0.0228(12) 0.0196(11) 0.0254(12) -0.0063(9) -0.0038(9) -0.0022(9)
C11 0.0260(12) 0.0178(11) 0.0246(12) -0.0020(9) -0.0084(10) -0.0010(9)
C12 0.0303(13) 0.0216(11) 0.0174(11) -0.0011(9) -0.0036(9) -0.0042(10)
C13 0.0226(12) 0.0210(11) 0.0204(11) -0.0051(9) -0.0012(9) -0.0047(9)
C14 0.0191(11) 0.0164(10) 0.0215(11) -0.0049(8) -0.0056(9) -0.0052(8)
C15 0.0196(11) 0.0180(11) 0.0206(11) -0.0042(8) -0.0038(9) -0.0052(9)
C16 0.0171(11) 0.0184(10) 0.0154(10) -0.0041(8) -0.0031(8) -0.0002(8)
C17 0.0181(11) 0.0182(10) 0.0140(10) -0.0038(8) -0.0038(8) 0.0027(8)
C18 0.0165(11) 0.0163(10) 0.0183(10) -0.0043(8) -0.0036(8) 0.0025(8)
C19 0.0230(12) 0.0214(11) 0.0145(10) -0.0030(8) -0.0027(9) -0.0011(9)
C20 0.0248(12) 0.0260(12) 0.0159(10) -0.0081(9) -0.0060(9) 0.0016(9)
C21 0.0208(12) 0.0213(11) 0.0230(11) -0.0081(9) -0.0075(9) 0.0010(9)
C22 0.0195(11) 0.0167(10) 0.0183(11) -0.0037(8) -0.0039(8) -0.0011(8)
P1 0.0210(3) 0.0205(3) 0.0216(3) -0.0059(2) -0.0060(2) -0.0022(2)
F1 0.0280(8) 0.0274(7) 0.0455(9) -0.0145(6) -0.0181(7) 0.0026(6)
F2 0.0360(9) 0.0350(8) 0.0577(10) -0.0274(8) -0.0212(8) 0.0110(7)
F3 0.0257(8) 0.0484(9) 0.0507(10) -0.0224(8) -0.0143(7) 0.0006(7)
F4 0.0470(9) 0.0245(8) 0.0554(10) -0.0155(7) -0.0287(8) 0.0021(7)
F5 0.0484(10) 0.0407(9) 0.0246(8) -0.0040(6) -0.0072(7) -0.0143(7)
F6 0.0584(11) 0.0654(12) 0.0255(8) -0.0054(8) -0.0029(8) -0.0303(10)
P2 0.0286(3) 0.0211(3) 0.0159(3) -0.0039(2) -0.0042(2) -0.0032(2)
F7 0.0427(9) 0.0325(8) 0.0207(7) -0.0101(6) -0.0051(6) -0.0072(6)
F8 0.0463(10) 0.0366(9) 0.0497(10) -0.0053(7) -0.0253(8) 0.0066(7)
F9 0.0715(12) 0.0467(10) 0.0207(8) -0.0152(7) -0.0001(7) -0.0191(9)
F10 0.0355(9) 0.0375(9) 0.0510(10) -0.0085(7) -0.0076(7) 0.0084(7)
F11 0.0393(8) 0.0276(7) 0.0260(7) -0.0073(6) -0.0001(6) -0.0109(6)
F12 0.0494(10) 0.0337(8) 0.0265(8) -0.0036(6) 0.0007(7) -0.0177(7)
O2 0.0428(11) 0.0297(9) 0.0271(9) -0.0120(8) -0.0123(8) 0.0116(8)
O3 0.0282(10) 0.0316(9) 0.0311(9) -0.0070(7) -0.0043(8) -0.0015(7)
C23 0.0305(14) 0.0207(11) 0.0301(13) -0.0094(10) -0.0075(11) -0.0001(10)
C24 0.0329(15) 0.0530(18) 0.0369(15) -0.0120(13) -0.0108(12) 0.0040(13)
C25 0.0386(15) 0.0302(13) 0.0288(13) -0.0084(10) -0.0063(11) -0.0018(11)
O4 0.0335(10) 0.0317(9) 0.0184(8) -0.0018(7) -0.0055(7) 0.0000(7)
C26 0.0265(12) 0.0247(12) 0.0190(11) -0.0058(9) -0.0067(9) -0.0054(10)
C27 0.0301(14) 0.0299(13) 0.0290(13) -0.0072(10) -0.0083(10) -0.0026(11)
C28 0.0363(15) 0.0322(13) 0.0187(12) -0.0015(10) -0.0016(10) -0.0033(11)

loop_
_atom_type_symbol
_atom_type_description
_atom_type_scat_dispersion_real
_atom_type_scat_dispersion_imag
_atom_type_scat_source
C C 0.0181 0.0091 'International Tables Vol C Tables 4.2.6.8 and 6.1.1.4'
H H 0.0000 0.0000 'International Tables Vol C Tables 4.2.6.8 and 6.1.1.4'
F F 0.0727 0.0534 'International Tables Vol C Tables 4.2.6.8 and 6.1.1.4'
P P 0.2955 0.4335 'International Tables Vol C Tables 4.2.6.8 and 6.1.1.4'
Cu Cu -1.9646 0.5888 'International Tables Vol C Tables 4.2.6.8 and 6.1.1.4'
N N 0.0311 0.0180 'International Tables Vol C Tables 4.2.6.8 and 6.1.1.4'
O O 0.0492 0.0322 'International Tables Vol C Tables 4.2.6.8 and 6.1.1.4'

loop_
_geom_angle_atom_site_label_1
_geom_angle_atom_site_label_2
_geom_angle_atom_site_label_3
_geom_angle
_geom_angle_site_symmetry_1
_geom_angle_site_symmetry_3
_geom_angle_publ_flag
N2 Cu1 N6 166.06(8) . . ?
N2 Cu1 N5 98.16(8) . . ?
N6 Cu1 N5 80.65(7) . . ?
N2 Cu1 N1 80.80(7) . . ?
N6 Cu1 N1 98.32(7) . . ?
N5 Cu1 N1 171.57(7) . . ?
N2 Cu1 O1 95.29(7) . . ?
N6 Cu1 O1 98.63(7) . . ?
N5 Cu1 O1 92.17(7) . . ?
N1 Cu1 O1 96.25(7) . . ?
Cu1 O1 H1W 108(2) . . ?
Cu1 O1 H2W 121(2) . . ?
H1W O1 H2W 101(3) . . ?
C1 N1 C5 118.36(19) . . ?
C1 N1 Cu1 127.89(14) . . ?
C5 N1 Cu1 113.67(15) . . ?
N3 N2 C6 110.53(17) . . ?
N3 N2 Cu1 135.59(14) . . ?
C6 N2 Cu1 113.19(15) . . ?
N2 N3 N4 105.41(17) . . ?
N3 N4 C7 112.56(18) . . ?
N3 N4 C8 118.69(17) . . ?
C7 N4 C8 128.75(18) . . ?
C22 N5 C18 118.04(19) . . ?
C22 N5 Cu1 127.13(15) . . ?
C18 N5 Cu1 114.71(15) . . ?
N7 N6 C17 110.20(17) . . ?
N7 N6 Cu1 136.04(14) . . ?
C17 N6 Cu1 113.67(14) . . ?
N6 N7 N8 105.65(17) . . ?
N7 N8 C16 112.28(18) . . ?
N7 N8 C15 119.84(18) . . ?
C16 N8 C15 127.61(18) . . ?
N1 C1 C2 122.4(2) . . ?
N1 C1 H1A 118.8 . . ?
C2 C1 H1A 118.8 . . ?
C3 C2 C1 118.9(2) . . ?
C3 C2 H2 120.5 . . ?
C1 C2 H2 120.5 . . ?
C2 C3 C4 119.3(2) . . ?
C2 C3 H3 120.3 . . ?
C4 C3 H3 120.3 . . ?
C5 C4 C3 118.5(2) . . ?
C5 C4 H4 120.8 . . ?
C3 C4 H4 120.8 . . ?
N1 C5 C4 122.5(2) . . ?
N1 C5 C6 113.49(19) . . ?
C4 C5 C6 124.04(19) . . ?
N2 C6 C7 107.25(19) . . ?
N2 C6 C5 117.76(19) . . ?
C7 C6 C5 135.0(2) . . ?
N4 C7 C6 104.25(18) . . ?
N4 C7 H7 127.9 . . ?
C6 C7 H7 127.9 . . ?
N4 C8 C9 110.93(17) . . ?
N4 C8 H8A 109.5 . . ?
C9 C8 H8A 109.5 . . ?
N4 C8 H8B 109.5 . . ?
C9 C8 H8B 109.5 . . ?
H8A C8 H8B 108.0 . . ?
C10 C9 C14 118.8(2) . . ?
C10 C9 C8 118.2(2) . . ?
C14 C9 C8 123.0(2) . . ?
C11 C10 C9 121.2(2) . . ?
C11 C10 H10 119.4 . . ?
C9 C10 H10 119.4 . . ?
C12 C11 C10 119.9(2) . . ?
C12 C11 H11 120.1 . . ?
C10 C11 H11 120.1 . . ?
C11 C12 C13 119.8(2) . . ?
C11 C12 H12 120.1 . . ?
C13 C12 H12 120.1 . . ?
C12 C13 C14 120.9(2) . . ?
C12 C13 H13 119.5 . . ?
C14 C13 H13 119.5 . . ?
C13 C14 C9 119.4(2) . . ?
C13 C14 C15 118.7(2) . 2_566 ?
C9 C14 C15 121.9(2) . 2_566 ?
N8 C15 C14 110.49(18) . 2_566 ?
N8 C15 H15A 109.6 . . ?
C14 C15 H15A 109.6 2_566 . ?
N8 C15 H15B 109.6 . . ?
C14 C15 H15B 109.6 2_566 . ?
H15A C15 H15B 108.1 . . ?
N8 C16 C17 104.39(19) . . ?
N8 C16 H16 127.8 . . ?
C17 C16 H16 127.8 . . ?
N6 C17 C16 107.49(19) . . ?
N6 C17 C18 117.56(19) . . ?
C16 C17 C18 134.9(2) . . ?
N5 C18 C19 122.9(2) . . ?
N5 C18 C17 113.29(19) . . ?
C19 C18 C17 123.8(2) . . ?
C18 C19 C20 118.6(2) . . ?
C18 C19 H19 120.7 . . ?
C20 C19 H19 120.7 . . ?
C19 C20 C21 118.9(2) . . ?
C19 C20 H20 120.5 . . ?
C21 C20 H20 120.5 . . ?
C20 C21 C22 119.6(2) . . ?
C20 C21 H21 120.2 . . ?
C22 C21 H21 120.2 . . ?
N5 C22 C21 121.9(2) . . ?
N5 C22 H22 119.0 . . ?
C21 C22 H22 119.0 . . ?
F4 P1 F6 91.23(10) . . ?
F4 P1 F3 90.18(9) . . ?
F6 P1 F3 90.26(10) . . ?
F4 P1 F5 90.53(9) . . ?
F6 P1 F5 178.23(10) . . ?
F3 P1 F5 89.93(9) . . ?
F4 P1 F1 90.72(8) . . ?
F6 P1 F1 89.76(9) . . ?
F3 P1 F1 179.10(9) . . ?
F5 P1 F1 90.03(9) . . ?
F4 P1 F2 178.90(10) . . ?
F6 P1 F2 89.72(10) . . ?
F3 P1 F2 90.36(9) . . ?
F5 P1 F2 88.51(9) . . ?
F1 P1 F2 88.73(8) . . ?
F10 P2 F9 91.10(10) . . ?
F10 P2 F12 90.31(10) . . ?
F9 P2 F12 90.36(9) . . ?
F10 P2 F8 178.32(10) . . ?
F9 P2 F8 90.50(10) . . ?
F12 P2 F8 90.21(10) . . ?
F10 P2 F11 89.90(9) . . ?
F9 P2 F11 90.35(9) . . ?
F12 P2 F11 179.25(9) . . ?
F8 P2 F11 89.56(9) . . ?
F10 P2 F7 89.64(9) . . ?
F9 P2 F7 179.25(10) . . ?
F12 P2 F7 89.74(8) . . ?
F8 P2 F7 88.76(9) . . ?
F11 P2 F7 89.55(8) . . ?
H3W O2 H4W 102(3) . . ?
O3 C23 C24 122.1(2) . . ?
O3 C23 C25 120.8(2) . . ?
C24 C23 C25 117.1(2) . . ?
C23 C24 H24A 109.5 . . ?
C23 C24 H24B 109.5 . . ?
H24A C24 H24B 109.5 . . ?
C23 C24 H24C 109.5 . . ?
H24A C24 H24C 109.5 . . ?
H24B C24 H24C 109.5 . . ?
C23 C25 H25A 109.5 . . ?
C23 C25 H25B 109.5 . . ?
H25A C25 H25B 109.5 . . ?
C23 C25 H25C 109.5 . . ?
H25A C25 H25C 109.5 . . ?
H25B C25 H25C 109.5 . . ?
O4 C26 C28 121.1(2) . . ?
O4 C26 C27 121.5(2) . . ?
C28 C26 C27 117.4(2) . . ?
C26 C27 H27A 109.5 . . ?
C26 C27 H27B 109.5 . . ?
H27A C27 H27B 109.5 . . ?
C26 C27 H27C 109.5 . . ?
H27A C27 H27C 109.5 . . ?
H27B C27 H27C 109.5 . . ?
C26 C28 H28A 109.5 . . ?
C26 C28 H28B 109.5 . . ?
H28A C28 H28B 109.5 . . ?
C26 C28 H28C 109.5 . . ?
H28A C28 H28C 109.5 . . ?
H28B C28 H28C 109.5 . . ?

loop_
_geom_bond_atom_site_label_1
_geom_bond_atom_site_label_2
_geom_bond_distance
_geom_bond_site_symmetry_2
_geom_bond_publ_flag
Cu1 N2 1.9973(19) . ?
Cu1 N6 2.0048(19) . ?
Cu1 N5 2.0471(19) . ?
Cu1 N1 2.0553(19) . ?
Cu1 O1 2.1881(17) . ?
O1 H1W 0.832(18) . ?
O1 H2W 0.819(18) . ?
N1 C1 1.336(3) . ?
N1 C5 1.357(3) . ?
N2 N3 1.315(3) . ?
N2 C6 1.356(3) . ?
N3 N4 1.333(3) . ?
N4 C7 1.343(3) . ?
N4 C8 1.492(3) . ?
N5 C22 1.343(3) . ?
N5 C18 1.354(3) . ?
N6 N7 1.318(3) . ?
N6 C17 1.357(3) . ?
N7 N8 1.332(3) . ?
N8 C16 1.347(3) . ?
N8 C15 1.479(3) . ?
C1 C2 1.393(3) . ?
C1 H1A 0.9500 . ?
C2 C3 1.381(3) . ?
C2 H2 0.9500 . ?
C3 C4 1.388(3) . ?
C3 H3 0.9500 . ?
C4 C5 1.386(3) . ?
C4 H4 0.9500 . ?
C5 C6 1.454(3) . ?
C6 C7 1.374(3) . ?
C7 H7 0.9500 . ?
C8 C9 1.505(3) . ?
C8 H8A 0.9900 . ?
C8 H8B 0.9900 . ?
C9 C10 1.392(3) . ?
C9 C14 1.407(3) . ?
C10 C11 1.384(3) . ?
C10 H10 0.9500 . ?
C11 C12 1.379(4) . ?
C11 H11 0.9500 . ?
C12 C13 1.388(3) . ?
C12 H12 0.9500 . ?
C13 C14 1.388(3) . ?
C13 H13 0.9500 . ?
C14 C15 1.511(3) 2_566 ?
C15 C14 1.511(3) 2_566 ?
C15 H15A 0.9900 . ?
C15 H15B 0.9900 . ?
C16 C17 1.369(3) . ?
C16 H16 0.9500 . ?
C17 C18 1.458(3) . ?
C18 C19 1.381(3) . ?
C19 C20 1.382(3) . ?
C19 H19 0.9500 . ?
C20 C21 1.383(3) . ?
C20 H20 0.9500 . ?
C21 C22 1.385(3) . ?
C21 H21 0.9500 . ?
C22 H22 0.9500 . ?
P1 F4 1.5847(16) . ?
P1 F6 1.5892(17) . ?
P1 F3 1.5932(16) . ?
P1 F5 1.5939(16) . ?
P1 F1 1.6049(15) . ?
P1 F2 1.6120(16) . ?
P2 F10 1.5895(17) . ?
P2 F9 1.5907(16) . ?
P2 F12 1.6016(15) . ?
P2 F8 1.6020(17) . ?
P2 F11 1.6056(15) . ?
P2 F7 1.6109(15) . ?
O2 H3W 0.840(18) . ?
O2 H4W 0.857(18) . ?
O3 C23 1.220(3) . ?
C23 C24 1.490(4) . ?
C23 C25 1.501(4) . ?
C24 H24A 0.9800 . ?
C24 H24B 0.9800 . ?
C24 H24C 0.9800 . ?
C25 H25A 0.9800 . ?
C25 H25B 0.9800 . ?
C25 H25C 0.9800 . ?
O4 C26 1.220(3) . ?
C26 C28 1.494(3) . ?
C26 C27 1.499(4) . ?
C27 H27A 0.9800 . ?
C27 H27B 0.9800 . ?
C27 H27C 0.9800 . ?
C28 H28A 0.9800 . ?
C28 H28B 0.9800 . ?
C28 H28C 0.9800 . ?

loop_
_geom_hbond_atom_site_label_D
_geom_hbond_atom_site_label_H
_geom_hbond_atom_site_label_A
_geom_hbond_distance_DH
_geom_hbond_distance_HA
_geom_hbond_distance_DA
_geom_hbond_angle_DHA
_geom_hbond_site_symmetry_A
O1 H1W O2 0.832(18) 1.895(19) 2.720(3) 171(3) .
O1 H2W F2 0.819(18) 2.44(2) 3.163(3) 148(3) 2_656
O1 H2W F5 0.819(18) 2.21(2) 2.959(2) 152(3) 2_656
O2 H3W F1 0.840(18) 2.11(2) 2.916(2) 162(3) .
O2 H4W O3 0.857(18) 1.957(19) 2.813(3) 176(3) .

loop_
_geom_torsion_atom_site_label_1
_geom_torsion_atom_site_label_2
_geom_torsion_atom_site_label_3
_geom_torsion_atom_site_label_4
_geom_torsion
_geom_torsion_site_symmetry_1
_geom_torsion_site_symmetry_2
_geom_torsion_site_symmetry_3
_geom_torsion_site_symmetry_4
_geom_torsion_publ_flag
N2 Cu1 N1 C1 -174.64(19) . . . . ?
N6 Cu1 N1 C1 -8.72(19) . . . . ?
O1 Cu1 N1 C1 90.99(18) . . . . ?
N2 Cu1 N1 C5 8.64(15) . . . . ?
N6 Cu1 N1 C5 174.56(15) . . . . ?
O1 Cu1 N1 C5 -85.73(15) . . . . ?
N6 Cu1 N2 N3 94.1(4) . . . . ?
N5 Cu1 N2 N3 10.1(2) . . . . ?
N1 Cu1 N2 N3 -178.4(2) . . . . ?
O1 Cu1 N2 N3 -82.9(2) . . . . ?
N6 Cu1 N2 C6 -96.7(3) . . . . ?
N5 Cu1 N2 C6 179.28(15) . . . . ?
N1 Cu1 N2 C6 -9.18(15) . . . . ?
O1 Cu1 N2 C6 86.31(15) . . . . ?
C6 N2 N3 N4 0.1(2) . . . . ?
Cu1 N2 N3 N4 169.54(16) . . . . ?
N2 N3 N4 C7 -0.2(2) . . . . ?
N2 N3 N4 C8 179.72(18) . . . . ?
N2 Cu1 N5 C22 -15.03(19) . . . . ?
N6 Cu1 N5 C22 179.02(19) . . . . ?
O1 Cu1 N5 C22 80.63(18) . . . . ?
N2 Cu1 N5 C18 169.11(15) . . . . ?
N6 Cu1 N5 C18 3.16(15) . . . . ?
O1 Cu1 N5 C18 -95.23(15) . . . . ?
N2 Cu1 N6 N7 88.2(4) . . . . ?
N5 Cu1 N6 N7 174.4(2) . . . . ?
N1 Cu1 N6 N7 2.8(2) . . . . ?
O1 Cu1 N6 N7 -94.8(2) . . . . ?
N2 Cu1 N6 C17 -88.1(3) . . . . ?
N5 Cu1 N6 C17 -1.86(15) . . . . ?
N1 Cu1 N6 C17 -173.40(15) . . . . ?
O1 Cu1 N6 C17 88.93(15) . . . . ?
C17 N6 N7 N8 -0.2(2) . . . . ?
Cu1 N6 N7 N8 -176.53(16) . . . . ?
N6 N7 N8 C16 -0.1(2) . . . . ?
N6 N7 N8 C15 174.45(18) . . . . ?
C5 N1 C1 C2 0.1(3) . . . . ?
Cu1 N1 C1 C2 -176.50(16) . . . . ?
N1 C1 C2 C3 1.8(3) . . . . ?
C1 C2 C3 C4 -1.7(3) . . . . ?
C2 C3 C4 C5 -0.2(3) . . . . ?
C1 N1 C5 C4 -2.1(3) . . . . ?
Cu1 N1 C5 C4 174.94(17) . . . . ?
C1 N1 C5 C6 176.52(19) . . . . ?
Cu1 N1 C5 C6 -6.4(2) . . . . ?
C3 C4 C5 N1 2.2(3) . . . . ?
C3 C4 C5 C6 -176.3(2) . . . . ?
N3 N2 C6 C7 -0.1(2) . . . . ?
Cu1 N2 C6 C7 -172.00(14) . . . . ?
N3 N2 C6 C5 -179.39(18) . . . . ?
Cu1 N2 C6 C5 8.7(2) . . . . ?
N1 C5 C6 N2 -1.4(3) . . . . ?
C4 C5 C6 N2 177.2(2) . . . . ?
N1 C5 C6 C7 179.5(2) . . . . ?
C4 C5 C6 C7 -1.9(4) . . . . ?
N3 N4 C7 C6 0.2(2) . . . . ?
C8 N4 C7 C6 -179.7(2) . . . . ?
N2 C6 C7 N4 -0.1(2) . . . . ?
C5 C6 C7 N4 179.1(2) . . . . ?
N3 N4 C8 C9 179.09(19) . . . . ?
C7 N4 C8 C9 -1.0(3) . . . . ?
N4 C8 C9 C10 -87.2(2) . . . . ?
N4 C8 C9 C14 92.2(2) . . . . ?
C14 C9 C10 C11 0.1(3) . . . . ?
C8 C9 C10 C11 179.5(2) . . . . ?
C9 C10 C11 C12 -0.2(3) . . . . ?
C10 C11 C12 C13 0.4(3) . . . . ?
C11 C12 C13 C14 -0.5(3) . . . . ?
C12 C13 C14 C9 0.3(3) . . . . ?
C12 C13 C14 C15 -179.2(2) . . . 2_566 ?
C10 C9 C14 C13 -0.2(3) . . . . ?
C8 C9 C14 C13 -179.5(2) . . . . ?
C10 C9 C14 C15 179.3(2) . . . 2_566 ?
C8 C9 C14 C15 0.0(3) . . . 2_566 ?
N7 N8 C15 C14 -113.9(2) . . . 2_566 ?
C16 N8 C15 C14 59.7(3) . . . 2_566 ?
N7 N8 C16 C17 0.3(2) . . . . ?
C15 N8 C16 C17 -173.7(2) . . . . ?
N7 N6 C17 C16 0.4(2) . . . . ?
Cu1 N6 C17 C16 177.59(14) . . . . ?
N7 N6 C17 C18 -176.80(18) . . . . ?
Cu1 N6 C17 C18 0.4(2) . . . . ?
N8 C16 C17 N6 -0.4(2) . . . . ?
N8 C16 C17 C18 176.1(2) . . . . ?
C22 N5 C18 C19 0.8(3) . . . . ?
Cu1 N5 C18 C19 177.04(17) . . . . ?
C22 N5 C18 C17 180.00(18) . . . . ?
Cu1 N5 C18 C17 -3.7(2) . . . . ?
N6 C17 C18 N5 2.2(3) . . . . ?
C16 C17 C18 N5 -174.0(2) . . . . ?
N6 C17 C18 C19 -178.6(2) . . . . ?
C16 C17 C18 C19 5.3(4) . . . . ?
N5 C18 C19 C20 -0.2(3) . . . . ?
C17 C18 C19 C20 -179.3(2) . . . . ?
C18 C19 C20 C21 -0.3(3) . . . . ?
C19 C20 C21 C22 0.1(3) . . . . ?
C18 N5 C22 C21 -1.0(3) . . . . ?
Cu1 N5 C22 C21 -176.70(16) . . . . ?
C20 C21 C22 N5 0.5(3) . . . . ?
